data_4312673
loop_
_publ_author_name
'Masayasu Mizuno'
'Hideki Hayashi'
'Shuhei Fujinami'
'Hideki Furutachi'
'Shigenori Nagatomo'
'Shigenori Otake'
'Kounosuke Uozumi'
'Masatatsu Suzuki'
'Teizo Kitagawa'

_publ_contact_author_address
;
Department of Chemistry, Faculty of Science, Kanazawa University,
Kakuma-machi, Kanazawa 920-1192, Japan
;
_publ_contact_author_email ' Prof Masatatsu Suzuki'
_publ_contact_author_fax ' +81-76-264-5742 '
_publ_contact_author_name ' Prof Masatatsu Suzuki'
_publ_contact_author_phone ' +81-76-264-5701 '
_publ_section_title
;
 Ligand Effect on Reversible Conversion between Copper(I) and
 Bis(\m-oxo)dicopper(III) Complex with a Sterically Hindered Tetradentate
 Tripodal Ligand and Monooxygenase Activity of Bis(\m-oxo)dicopper(III)
 Complex
;
_journal_name_full 'Inorganic Chemistry'
_journal_page_first 8534
_journal_page_last 8544
_journal_paper_doi 10.1021/ic0345166
_journal_volume 42
_journal_year 2003
_chemical_formula_moiety 'C42 H48 Cu2 N8 O2, C9 H18 O3, 4(C3 H6 O), 2(Cl O4)'
_chemical_formula_sum 'C63 H90 Cl2 Cu2 N8 O17'
_chemical_formula_weight 1429.45
_space_group_IT_number 2
_symmetry_cell_setting triclinic
_symmetry_Int_Tables_number 2
_symmetry_space_group_name_Hall '-P 1'
_symmetry_space_group_name_H-M 'P -1'
_cell_angle_alpha 82.38(2)
_cell_angle_beta 71.48(2)
_cell_angle_gamma 84.69(2)
_cell_formula_units_Z 1
_cell_length_a 10.910(4)
_cell_length_b 11.259(4)
_cell_length_c 14.986(5)
_cell_measurement_reflns_used 7500
_cell_measurement_temperature 123.2
_cell_measurement_theta_max 27.5
_cell_measurement_theta_min 3.4
_cell_volume 1727.6(11)
_computing_cell_refinement CRYSTALCLEAR
_computing_data_collection CRYSTALCLEAR
_computing_data_reduction 'teXsan Ver. 1.11'
_computing_publication_material 'teXsan Ver. 1.11'
_computing_structure_refinement 'teXsan Ver. 1.10'
_computing_structure_solution SHELXS86
_diffrn_detector_area_resol_mean 14.62
_diffrn_measured_fraction_theta_full 0.9503
_diffrn_measured_fraction_theta_max 0.9503
_diffrn_measurement_device_type 'Rigaku/MSC Mercury CCD'
_diffrn_measurement_method \w
_diffrn_radiation_monochromator 'equatorial mounted graphite'
_diffrn_radiation_type 'Mo K\a'
_diffrn_radiation_wavelength 0.7107
_diffrn_reflns_av_R_equivalents 0.083
_diffrn_reflns_limit_h_max 14
_diffrn_reflns_limit_h_min -13
_diffrn_reflns_limit_k_max 14
_diffrn_reflns_limit_k_min -12
_diffrn_reflns_limit_l_max 19
_diffrn_reflns_limit_l_min -18
_diffrn_reflns_number 9787
_diffrn_reflns_theta_full 27.49
_diffrn_reflns_theta_max 27.49
_exptl_absorpt_coefficient_mu 0.764
_exptl_absorpt_correction_T_max 0.926
_exptl_absorpt_correction_T_min 0.856
_exptl_absorpt_correction_type multi-scan
_exptl_absorpt_process_details '(Jacobson, 1998)'
_exptl_crystal_colour 'orange brown'
_exptl_crystal_density_diffrn 1.374
_exptl_crystal_density_method 'not measured'
_exptl_crystal_description Prism
_exptl_crystal_F_000 752.0
_exptl_crystal_size_max 0.25
_exptl_crystal_size_mid 0.17
_exptl_crystal_size_min 0.10
_refine_diff_density_max 1.56
_refine_diff_density_min -1.46
_refine_ls_extinction_method none
_refine_ls_goodness_of_fit_ref 1.213
_refine_ls_hydrogen_treatment noref
_refine_ls_number_parameters 397
_refine_ls_number_reflns 7330
_refine_ls_R_factor_gt 0.0918
_refine_ls_shift/su_max 0.0005
_refine_ls_structure_factor_coef F
_refine_ls_weighting_details 'w = 1/[\s^2^(Fo) + 0.00116|Fo|^2^]'
_refine_ls_weighting_scheme calc
_refine_ls_wR_factor_ref 0.1234
_reflns_number_gt 4455
_reflns_number_total 7523
_reflns_threshold_expression F^2^>2.0\s(F^2^)
_cod_data_source_file ic0345166_3.cif
_cod_data_source_block II
_cod_original_cell_volume 1727(1)
_cod_original_sg_symbol_H-M 'P -1 '
_cod_original_formula_sum 'C63 H90 Cl2 Cu2 N8 O17 '
_cod_database_code 4312673

loop_
_symmetry_equiv_pos_as_xyz
x,y,z
-x,-y,-z

loop_
_atom_site_label
_atom_site_type_symbol
_atom_site_fract_x
_atom_site_fract_y
_atom_site_fract_z
_atom_site_U_iso_or_equiv
_atom_site_adp_type
_atom_site_occupancy
_atom_site_calc_flag
_atom_site_refinement_flags
_atom_site_disorder_assembly
_atom_site_disorder_group
Cu1 Cu 0.11703(6) 0.43999(6) 0.94715(4) 0.0297(2) Uani 1.00 d . . .
O1 O 0.0069(3) 0.5706(3) 0.9365(2) 0.0313(9) Uani 1.00 d . . .
N1 N 0.2321(4) 0.4869(4) 0.8157(3) 0.032(1) Uani 1.00 d . . .
N2 N 0.2128(4) 0.2905(4) 0.9781(3) 0.029(1) Uani 1.00 d . . .
N3 N 0.0379(4) 0.3240(4) 0.8547(3) 0.032(1) Uani 1.00 d . . .
N4 N 0.2898(4) 0.5701(4) 0.9654(3) 0.031(1) Uani 1.00 d . . .
C1 C 0.3549(5) 0.4100(6) 0.7920(3) 0.034(1) Uani 1.00 d . . .
C2 C 0.3375(5) 0.2750(6) 0.8099(3) 0.039(1) Uani 1.00 d . . .
C3 C 0.2947(5) 0.2253(5) 0.9131(3) 0.032(1) Uani 1.00 d . . .
C4 C 0.3425(6) 0.1107(5) 0.9396(4) 0.038(1) Uani 1.00 d . . .
C5 C 0.3072(6) 0.0640(5) 1.0336(4) 0.042(2) Uani 1.00 d . . .
C6 C 0.2223(5) 0.1328(5) 1.1006(3) 0.034(1) Uani 1.00 d . . .
C7 C 0.1782(5) 0.2437(5) 1.0706(3) 0.031(1) Uani 1.00 d . . .
C8 C 0.1586(5) 0.4845(7) 0.7470(3) 0.046(2) Uani 1.00 d . . .
C9 C 0.0719(5) 0.3802(6) 0.7664(3) 0.035(1) Uani 1.00 d . . .
C10 C 0.0262(5) 0.3508(6) 0.6967(3) 0.035(1) Uani 1.00 d . . .
C11 C -0.0609(5) 0.2611(6) 0.7205(4) 0.037(1) Uani 1.00 d . . .
C12 C -0.0967(5) 0.2018(5) 0.8123(4) 0.033(1) Uani 1.00 d . . .
C13 C -0.0440(4) 0.2362(5) 0.8773(3) 0.028(1) Uani 1.00 d . . .
C14 C -0.0740(5) 0.1735(5) 0.9766(3) 0.033(1) Uani 1.00 d . . .
C15 C 0.2671(5) 0.6131(6) 0.8082(3) 0.037(1) Uani 1.00 d . . .
C16 C 0.3264(4) 0.6370(5) 0.8820(3) 0.031(1) Uani 1.00 d . . .
C17 C 0.4090(5) 0.7300(5) 0.8627(4) 0.033(1) Uani 1.00 d . . .
C18 C 0.4506(5) 0.7570(5) 0.9359(4) 0.038(1) Uani 1.00 d . . .
C19 C 0.4117(5) 0.6901(5) 1.0233(4) 0.036(1) Uani 1.00 d . . .
C20 C 0.3312(5) 0.5955(5) 1.0369(3) 0.031(1) Uani 1.00 d . . .
C21 C 0.2899(6) 0.5160(6) 1.1278(4) 0.040(2) Uani 1.00 d . . .
Cl1 Cl 0.6579(2) 0.0589(1) 0.70193(10) 0.0538(5) Uani 1.00 d . . .
O2 O 0.604(1) 0.094(1) 0.6300(6) 0.194(5) Uani 1.00 d . . .
O3 O 0.6419(6) 0.1474(9) 0.7598(9) 0.164(4) Uani 1.00 d . . .
O4 O 0.5748(7) -0.0356(6) 0.7584(4) 0.102(2) Uani 1.00 d . . .
O5 O 0.7920(7) 0.0179(5) 0.6710(4) 0.093(2) Uani 1.00 d . . .
O6 O 0.9295(10) 0.1599(10) 0.2713(7) 0.062(3) Uiso 0.50 d P . .
O7 O 0.5685(7) 0.3736(7) 0.4167(5) 0.037(2) Uiso 0.50 d P . .
O8 O 0.4208(8) 0.4046(8) 0.3334(6) 0.043(2) Uiso 0.50 d P . .
O9 O 0.1231(8) 0.5164(7) 0.4707(5) 0.040(2) Uiso 0.50 d P . .
O10 O -0.014(1) 0.711(1) 0.7079(8) 0.076(3) Uiso 0.50 d P . .
O11 O 0.340(1) 0.282(1) 0.5714(8) 0.064(3) Uiso 0.50 d P . .
O12 O 0.754(2) -0.103(2) 0.307(1) 0.124(5) Uiso 0.50 d P . .
C22 C 0.878(1) 0.066(1) 0.3062(9) 0.043(3) Uiso 0.50 d P . .
C23 C 0.799(2) 0.003(2) 0.253(1) 0.063(4) Uiso 0.50 d P . .
C24 C 0.899(2) 0.010(1) 0.396(1) 0.056(4) Uiso 0.50 d P . .
C25 C 0.4938(9) 0.3008(9) 0.4595(7) 0.029(2) Uiso 0.50 d P . .
C26 C 0.513(1) 0.170(1) 0.4377(9) 0.037(3) Uiso 0.50 d P . .
C27 C 0.376(1) 0.333(1) 0.5431(9) 0.041(3) Uiso 0.50 d P . .
C28 C 0.2264(10) 0.2863(9) 0.3389(7) 0.087(3) Uiso 1.00 d . . .
C29 C 0.302(1) 0.399(1) 0.3652(8) 0.039(2) Uiso 0.50 d P . .
C30 C 0.221(1) 0.494(1) 0.4234(10) 0.053(3) Uiso 0.50 d P . .
C31 C 0.326(1) 0.5918(10) 0.3815(7) 0.033(2) Uiso 0.50 d P . .
C32 C 0.1978(10) 0.5965(9) 0.4549(7) 0.030(2) Uiso 0.50 d P . .
C33 C 0.158(1) 0.707(1) 0.5094(8) 0.037(2) Uiso 0.50 d P . .
C34 C 0.009(2) 0.754(2) 0.543(1) 0.071(4) Uiso 0.50 d P . .
C35 C -0.071(1) 0.728(1) 0.6481(9) 0.046(3) Uiso 0.50 d P . .
C36 C 0.445(1) 0.257(1) 0.5218(8) 0.038(2) Uiso 0.50 d P . .
C37 C 0.467(2) 0.148(1) 0.467(1) 0.055(4) Uiso 0.50 d P . .
C38 C 0.561(1) 0.330(1) 0.5078(9) 0.050(3) Uiso 0.50 d P . .
C39 C 0.810(2) -0.016(2) 0.300(1) 0.060(4) Uiso 0.50 d P . .
C40 C 0.845(2) 0.058(2) 0.216(2) 0.092(6) Uiso 0.50 d P . .
C41 C 0.847(2) -0.001(2) 0.391(1) 0.068(5) Uiso 0.50 d P . .
H1 H 0.4001 0.4290 0.7268 0.0409 Uiso 1.00 calc . . .
H2 H 0.4054 0.4288 0.8290 0.0409 Uiso 1.00 calc . . .
H3 H 0.2744 0.2581 0.7826 0.0465 Uiso 1.00 calc . . .
H4 H 0.4179 0.2354 0.7797 0.0465 Uiso 1.00 calc . . .
H5 H 0.3993 0.0650 0.8927 0.0461 Uiso 1.00 calc . . .
H6 H 0.3400 -0.0132 1.0522 0.0500 Uiso 1.00 calc . . .
H7 H 0.1958 0.1032 1.1659 0.0411 Uiso 1.00 calc . . .
H8 H 0.1205 0.2902 1.1165 0.0378 Uiso 1.00 calc . . .
H9 H 0.1060 0.5567 0.7479 0.0547 Uiso 1.00 calc . . .
H10 H 0.2196 0.4812 0.6857 0.0547 Uiso 1.00 calc . . .
H11 H 0.0536 0.3909 0.6344 0.0420 Uiso 1.00 calc . . .
H12 H -0.0961 0.2399 0.6748 0.0441 Uiso 1.00 calc . . .
H13 H -0.1556 0.1395 0.8297 0.0398 Uiso 1.00 calc . . .
H14 H -0.1103 0.2304 1.0207 0.0401 Uiso 1.00 calc . . .
H15 H -0.1341 0.1138 0.9853 0.0401 Uiso 1.00 calc . . .
H16 H 0.0034 0.1369 0.9863 0.0401 Uiso 1.00 calc . . .
H17 H 0.3276 0.6321 0.7475 0.0443 Uiso 1.00 calc . . .
H18 H 0.1909 0.6637 0.8147 0.0443 Uiso 1.00 calc . . .
H19 H 0.4362 0.7737 0.8016 0.0396 Uiso 1.00 calc . . .
H20 H 0.5056 0.8214 0.9258 0.0461 Uiso 1.00 calc . . .
H21 H 0.4395 0.7083 1.0737 0.0430 Uiso 1.00 calc . . .
H22 H 0.1981 0.5190 1.1519 0.0478 Uiso 1.00 calc . . .
H23 H 0.3213 0.4359 1.1172 0.0478 Uiso 1.00 calc . . .
H24 H 0.3241 0.5424 1.1723 0.0478 Uiso 1.00 calc . . .

loop_
_atom_site_aniso_label
_atom_site_aniso_U_11
_atom_site_aniso_U_22
_atom_site_aniso_U_33
_atom_site_aniso_U_12
_atom_site_aniso_U_13
_atom_site_aniso_U_23
Cu1 0.0243(3) 0.0503(4) 0.0129(3) -0.0076(3) -0.0042(2) 0.0016(2)
O1 0.026(2) 0.049(2) 0.015(1) -0.002(2) -0.004(1) 0.005(1)
N1 0.025(2) 0.059(3) 0.013(2) -0.013(2) -0.006(1) -0.001(2)
N2 0.026(2) 0.046(3) 0.016(2) -0.013(2) -0.005(1) -0.004(2)
N3 0.027(2) 0.054(3) 0.016(2) -0.005(2) -0.006(2) -0.007(2)
N4 0.023(2) 0.046(3) 0.022(2) -0.001(2) -0.005(2) -0.005(2)
C1 0.026(2) 0.061(4) 0.014(2) -0.015(2) 0.000(2) -0.004(2)
C2 0.032(3) 0.060(4) 0.019(2) -0.013(3) 0.004(2) -0.009(2)
C3 0.031(3) 0.044(3) 0.024(2) -0.015(2) -0.005(2) -0.009(2)
C4 0.044(3) 0.037(3) 0.027(2) -0.019(3) 0.005(2) -0.009(2)
C5 0.047(3) 0.033(3) 0.038(3) -0.018(3) 0.001(2) -0.003(2)
C6 0.039(3) 0.042(3) 0.022(2) -0.015(2) -0.006(2) -0.003(2)
C7 0.028(2) 0.050(3) 0.017(2) -0.009(2) -0.006(2) -0.005(2)
C8 0.036(3) 0.088(5) 0.017(2) -0.026(3) -0.013(2) 0.008(3)
C9 0.020(2) 0.064(4) 0.017(2) -0.001(2) -0.002(2) -0.006(2)
C10 0.028(2) 0.061(4) 0.018(2) -0.001(2) -0.009(2) -0.008(2)
C11 0.036(3) 0.056(4) 0.026(2) 0.002(3) -0.018(2) -0.017(2)
C12 0.031(3) 0.037(3) 0.035(3) 0.001(2) -0.013(2) -0.010(2)
C13 0.024(2) 0.039(3) 0.019(2) 0.005(2) -0.004(2) -0.011(2)
C14 0.030(3) 0.042(3) 0.027(2) -0.007(2) -0.007(2) -0.005(2)
C15 0.031(3) 0.059(4) 0.020(2) -0.014(2) -0.007(2) 0.003(2)
C16 0.019(2) 0.051(3) 0.021(2) -0.001(2) -0.004(2) -0.006(2)
C17 0.025(2) 0.038(3) 0.034(3) 0.002(2) -0.005(2) -0.006(2)
C18 0.029(3) 0.042(3) 0.043(3) -0.004(2) -0.007(2) -0.012(2)
C19 0.033(3) 0.044(3) 0.036(3) 0.008(2) -0.017(2) -0.015(2)
C20 0.030(2) 0.039(3) 0.024(2) 0.011(2) -0.010(2) -0.009(2)
C21 0.048(3) 0.048(3) 0.026(2) 0.012(3) -0.018(2) -0.008(2)
Cl1 0.100(1) 0.0364(8) 0.0326(7) 0.0125(8) -0.0352(8) -0.0045(6)
O2 0.25(1) 0.29(1) 0.089(5) -0.18(1) -0.123(7) 0.077(7)
O3 0.064(4) 0.174(8) 0.31(1) 0.053(5) -0.096(6) -0.189(9)
O4 0.102(5) 0.084(4) 0.068(4) 0.028(4) 0.024(3) 0.026(3)
O5 0.104(5) 0.053(3) 0.077(4) 0.014(3) 0.030(3) -0.008(3)

loop_
_atom_type_symbol
_atom_type_description
_atom_type_scat_dispersion_real
_atom_type_scat_dispersion_imag
_atom_type_scat_source
H H 0.000 0.000
;International Tables for Crystallography
(1992, Vol. C, Table 6.1.1.2)
;
C C 0.003 0.002
;International Tables for Crystallography
(1992, Vol. C, Tables 4.2.6.8 and 6.1.1.1)
;
N N 0.006 0.003
;International Tables for Crystallography
(1992, Vol. C, Tables 4.2.6.8 and 6.1.1.1)
;
O O 0.011 0.006
;International Tables for Crystallography
(1992, Vol. C, Tables 4.2.6.8 and 6.1.1.1)
;
Cl Cl 0.148 0.159
;International Tables for Crystallography
(1992, Vol. C, Tables 4.2.6.8 and 6.1.1.1)
;
Cu Cu 0.320 1.265
;International Tables for Crystallography
(1992, Vol. C, Tables 4.2.6.8 and 6.1.1.1)
;

loop_
_geom_angle_atom_site_label_1
_geom_angle_atom_site_label_2
_geom_angle_atom_site_label_3
_geom_angle
_geom_angle_site_symmetry_1
_geom_angle_site_symmetry_2
_geom_angle_site_symmetry_3
_geom_angle_publ_flag
O1 Cu1 O1 77.2(2) . . 2_567 yes
O1 Cu1 N1 90.2(2) . . . yes
O1 Cu1 N2 170.4(1) . . . yes
O1 Cu1 N3 94.0(2) . . . yes
O1 Cu1 N4 92.9(2) . . . yes
O1 Cu1 N1 167.3(2) 2_567 . . yes
O1 Cu1 N2 93.5(2) 2_567 . . yes
O1 Cu1 N3 104.2(1) 2_567 . . yes
O1 Cu1 N4 104.5(1) 2_567 . . yes
N1 Cu1 N2 99.2(2) . . . yes
N1 Cu1 N3 78.1(2) . . . yes
N1 Cu1 N4 74.0(1) . . . yes
N2 Cu1 N3 86.4(2) . . . yes
N2 Cu1 N4 91.4(2) . . . yes
N3 Cu1 N4 151.3(1) . . . yes
Cu1 O1 Cu1 102.8(2) . . 2_567 yes
Cu1 N1 C1 111.8(3) . . . yes
Cu1 N1 C8 109.3(3) . . . yes
Cu1 N1 C15 109.0(3) . . . yes
C1 N1 C8 112.4(4) . . . yes
C1 N1 C15 107.8(4) . . . yes
C8 N1 C15 106.4(4) . . . yes
Cu1 N2 C3 124.0(3) . . . yes
Cu1 N2 C7 116.6(3) . . . yes
C3 N2 C7 118.6(5) . . . yes
Cu1 N3 C9 106.3(3) . . . yes
Cu1 N3 C13 133.4(3) . . . yes
C9 N3 C13 119.2(4) . . . yes
Cu1 N4 C16 102.9(3) . . . yes
Cu1 N4 C20 137.0(3) . . . yes
C16 N4 C20 119.3(5) . . . yes
N1 C1 C2 115.1(4) . . . yes
C1 C2 C3 114.8(4) . . . yes
N2 C3 C2 120.3(5) . . . yes
N2 C3 C4 120.8(4) . . . yes
C2 C3 C4 118.9(5) . . . yes
C3 C4 C5 120.2(5) . . . yes
C4 C5 C6 118.4(6) . . . yes
C5 C6 C7 118.8(5) . . . yes
N2 C7 C6 123.1(5) . . . yes
N1 C8 C9 115.5(4) . . . yes
N3 C9 C8 116.6(4) . . . yes
N3 C9 C10 123.0(5) . . . yes
C8 C9 C10 120.4(5) . . . yes
C9 C10 C11 117.9(5) . . . yes
C10 C11 C12 119.6(4) . . . yes
C11 C12 C13 118.4(5) . . . yes
N3 C13 C12 121.9(4) . . . yes
N3 C13 C14 116.5(4) . . . yes
C12 C13 C14 121.6(5) . . . yes
N1 C15 C16 114.1(4) . . . yes
N4 C16 C15 117.1(4) . . . yes
N4 C16 C17 123.3(5) . . . yes
C15 C16 C17 119.5(5) . . . yes
C16 C17 C18 117.6(5) . . . yes
C17 C18 C19 119.9(5) . . . yes
C18 C19 C20 119.5(5) . . . yes
N4 C20 C19 120.5(5) . . . yes
N4 C20 C21 117.0(5) . . . yes
C19 C20 C21 122.5(5) . . . yes
O2 CL1 O3 111.7(8) . . . yes
O2 CL1 O4 102.2(5) . . . yes
O2 CL1 O5 114.9(7) . . . yes
O3 CL1 O4 105.8(6) . . . yes
O3 CL1 O5 109.6(4) . . . yes
O4 CL1 O5 112.2(4) . . . yes
O6 C22 C23 120(1) . . . yes
O6 C22 C24 116(1) . . . yes
O6 C22 C39 148(1) . . . yes
C23 C22 C24 122(1) . . . yes
O7 C25 C26 122.0(9) . . . yes
O7 C25 C27 120.6(10) . . . yes
C26 C25 C27 117.3(9) . . . yes
O8 C29 C28 120.2(10) . . . yes
O8 C29 C30 120(1) . . . yes
C28 C29 C30 119.0(9) . . . yes
O9 C32 C31 121.5(9) . . . yes
O9 C32 C33 119.8(9) . . . yes
C31 C32 C33 118.6(9) . . . yes
O10 C35 C28 129(1) . . 2_566 yes
O10 C35 C34 119(1) . . . yes
C28 C35 C34 111(1) 2_566 . . yes
O11 C36 C37 119(1) . . . yes
O11 C36 C38 123(1) . . . yes
C37 C36 C38 117(1) . . . yes
O12 C39 C40 120(2) . . . yes
O12 C39 C41 113(1) . . . yes
C40 C39 C41 125(1) . . . yes

loop_
_geom_bond_atom_site_label_1
_geom_bond_atom_site_label_2
_geom_bond_distance
_geom_bond_site_symmetry_1
_geom_bond_site_symmetry_2
_geom_bond_publ_flag
Cu1 Cu1 2.866(1) . 2_567 yes
Cu1 O1 1.835(4) . . yes
Cu1 O1 1.832(3) . 2_567 yes
Cu1 N1 2.003(4) . . yes
Cu1 N2 1.979(5) . . yes
Cu1 N3 2.412(4) . . yes
Cu1 N4 2.592(4) . . yes
N1 C1 1.495(7) . . yes
N1 C8 1.497(6) . . yes
N1 C15 1.486(8) . . yes
N2 C3 1.343(7) . . yes
N2 C7 1.360(6) . . yes
N3 C9 1.341(6) . . yes
N3 C13 1.332(7) . . yes
N4 C16 1.334(6) . . yes
N4 C20 1.359(6) . . yes
C1 C2 1.527(9) . . yes
C2 C3 1.511(7) . . yes
C3 C4 1.402(9) . . yes
C4 C5 1.381(8) . . yes
C5 C6 1.397(8) . . yes
C6 C7 1.367(8) . . yes
C8 C9 1.517(8) . . yes
C9 C10 1.378(7) . . yes
C10 C11 1.385(8) . . yes
C11 C12 1.397(8) . . yes
C12 C13 1.387(7) . . yes
C13 C14 1.508(7) . . yes
C15 C16 1.510(7) . . yes
C16 C17 1.386(7) . . yes
C17 C18 1.390(8) . . yes
C18 C19 1.381(8) . . yes
C19 C20 1.396(8) . . yes
C20 C21 1.490(7) . . yes
CL1 O2 1.382(8) . . yes
CL1 O3 1.370(7) . . yes
CL1 O4 1.457(6) . . yes
CL1 O5 1.439(7) . . yes
O6 C22 1.22(1) . . yes
O7 C25 1.18(1) . . yes
O8 C29 1.23(1) . . yes
O9 C30 1.11(1) . . yes
O9 C32 1.22(1) . . yes
O10 C35 1.22(2) . . yes
O11 C36 1.18(1) . . yes
O12 C39 1.18(2) . . yes
C22 C23 1.60(2) . . yes
C22 C24 1.49(2) . . yes
C25 C26 1.53(2) . . yes
C25 C27 1.54(1) . . yes
C28 C29 1.73(2) . . yes
C28 C35 1.67(2) . 2_566 yes
C29 C30 1.50(2) . . yes
C31 C32 1.48(1) . . yes
C32 C33 1.53(2) . . yes
C34 C35 1.55(2) . . yes
C36 C37 1.52(2) . . yes
C36 C38 1.51(2) . . yes
C39 C40 1.38(3) . . yes
C39 C41 1.58(3) . . yes

loop_
_geom_contact_atom_site_label_1
_geom_contact_atom_site_label_2
_geom_contact_distance
_geom_contact_site_symmetry_1
_geom_contact_site_symmetry_2
_geom_contact_publ_flag
Cu1 Cu1 2.866(1) . 2_567 ?
Cu1 N4 2.592(4) . . ?
O2 C36 3.07(2) . . ?
O2 C38 3.11(2) . . ?
O2 C37 3.21(2) . . ?
O2 C26 3.32(1) . . ?
O2 C37 3.51(2) . 2_656 ?
O2 C33 3.54(1) . 2_666 ?
O3 C12 3.318(8) . 1_655 ?
O3 C31 3.36(2) . 2_666 ?
O3 C2 3.387(9) . . ?
O3 C11 3.443(9) . 1_655 ?
O3 C4 3.53(1) . . ?
O4 C17 3.267(8) . 1_545 ?
O4 C18 3.318(8) . 1_545 ?
O4 C6 3.531(10) . 2_657 ?
O4 C4 3.543(8) . . ?
O4 C28 3.57(1) . 2_656 ?
O5 C24 3.19(2) . 2_756 ?
O5 C35 3.47(1) . 1_645 ?
O5 C28 3.47(1) . 2_656 ?
O5 C11 3.568(9) . 1_655 ?
O5 C6 3.576(8) . 2_657 ?
O6 C6 3.42(1) . 1_654 ?
O6 C7 3.44(1) . 1_654 ?
O6 C15 3.52(1) . 2_666 ?
O7 C15 3.267(9) . 2_666 ?
O7 C8 3.554(9) . 2_666 ?
O7 C27 3.57(2) . 2_666 ?
O8 C1 3.295(9) . 2_666 ?
O8 C15 3.395(10) . 2_666 ?
O8 C17 3.402(10) . 2_666 ?
O8 O11 3.51(1) . . ?
O8 C16 3.571(9) . 2_666 ?
O9 C10 3.513(10) . 2_566 ?
O9 C10 3.533(9) . . ?
O10 C8 3.14(1) . . ?
O10 C7 3.31(1) . 2_567 ?
O10 C6 3.60(1) . 2_567 ?
O11 C10 3.41(1) . . ?
O11 C2 3.56(1) . . ?
O12 C2 3.19(2) . 2_656 ?
O12 C27 3.30(2) . 2_656 ?
O12 C10 3.50(2) . 2_656 ?
O12 C11 3.57(2) . 2_656 ?
C11 C32 3.56(1) . 2_566 ?
C14 C40 3.51(2) . 1_456 ?
